data_4034665
loop_
_publ_author_name
'Zhang, Wei'
'Pan, Yu-Liang'
'Yang, Chen'
'Chen, Li'
'Li, Xin'
'Cheng, Jin-Pei'

_publ_section_title
;
 Metal-Free Direct C-H Cyanoalkylation of Quinoxalin-2(1 H)-Ones by
 Organic Photoredox Catalysis.
;
_journal_issue 12
_journal_name_full 'The Journal of organic chemistry'
_journal_page_first 7786
_journal_page_last 7795
_journal_paper_doi 10.1021/acs.joc.9b00657
_journal_volume 84
_journal_year 2019
_chemical_formula_sum 'C13 H13 N3 O'
_chemical_formula_weight 227.26
_space_group_crystal_system monoclinic
_space_group_IT_number 14
_space_group_name_Hall '-P 2yn'
_space_group_name_H-M_alt 'P 1 21/n 1'
_atom_sites_solution_hydrogens geom
_audit_creation_method SHELXL-2018/3
_cell_angle_alpha 90
_cell_angle_beta 103.12(3)
_cell_angle_gamma 90
_cell_formula_units_Z 4
_cell_length_a 15.447(3)
_cell_length_b 4.7022(9)
_cell_length_c 16.247(3)
_cell_measurement_reflns_used 2915
_cell_measurement_temperature 113(2)
_cell_measurement_theta_max 27.9263
_cell_measurement_theta_min 2.0689
_cell_volume 1149.3(4)
_computing_cell_refinement crystalclear
_computing_data_collection crystalclear
_computing_data_reduction crystalclear
_computing_molecular_graphics 'Bruker SHELXTL'
_computing_publication_material 'Bruker SHELXTL'
_computing_structure_refinement 'SHELXL-97 (Sheldrick, 1997)'
_computing_structure_solution 'SHELXS-97 (Sheldrick, 1990)'
_diffrn_ambient_temperature 113(2)
_diffrn_measured_fraction_theta_full 0.997
_diffrn_measured_fraction_theta_max 0.996
_diffrn_measurement_device_type 'rigaku saturn'
_diffrn_measurement_method '\w scans'
_diffrn_radiation_type MoK\a
_diffrn_radiation_wavelength 0.71073
_diffrn_reflns_av_R_equivalents 0.0456
_diffrn_reflns_av_unetI/netI 0.0309
_diffrn_reflns_Laue_measured_fraction_full 0.997
_diffrn_reflns_Laue_measured_fraction_max 0.996
_diffrn_reflns_limit_h_max 20
_diffrn_reflns_limit_h_min -20
_diffrn_reflns_limit_k_max 6
_diffrn_reflns_limit_k_min -6
_diffrn_reflns_limit_l_max 21
_diffrn_reflns_limit_l_min -21
_diffrn_reflns_number 12858
_diffrn_reflns_point_group_measured_fraction_full 0.997
_diffrn_reflns_point_group_measured_fraction_max 0.996
_diffrn_reflns_theta_full 25.242
_diffrn_reflns_theta_max 27.899
_diffrn_reflns_theta_min 2.069
_diffrn_standards_decay_% 0
_diffrn_standards_interval_count 0
_diffrn_standards_interval_time 0
_diffrn_standards_number 0
_exptl_absorpt_coefficient_mu 0.087
_exptl_absorpt_correction_T_max 1.0000
_exptl_absorpt_correction_T_min 0.8711
_exptl_absorpt_correction_type multi-scan
_exptl_absorpt_process_details crystalclear
_exptl_crystal_colour yellow
_exptl_crystal_density_diffrn 1.313
_exptl_crystal_description bulk
_exptl_crystal_F_000 480
_exptl_crystal_size_max 0.200
_exptl_crystal_size_mid 0.180
_exptl_crystal_size_min 0.120
_refine_diff_density_max 0.278
_refine_diff_density_min -0.321
_refine_diff_density_rms 0.040
_refine_ls_extinction_coef 0.043(8)
_refine_ls_extinction_expression Fc^*^=kFc[1+0.001xFc^2^\l^3^/sin(2\q)]^-1/4^
_refine_ls_extinction_method 'SHELXL-2018/3 (Sheldrick 2018)'
_refine_ls_goodness_of_fit_ref 1.072
_refine_ls_hydrogen_treatment constr
_refine_ls_matrix_type full
_refine_ls_number_parameters 156
_refine_ls_number_reflns 2737
_refine_ls_number_restraints 0
_refine_ls_restrained_S_all 1.072
_refine_ls_R_factor_all 0.0551
_refine_ls_R_factor_gt 0.0437
_refine_ls_shift/su_max 0.005
_refine_ls_shift/su_mean 0.001
_refine_ls_structure_factor_coef Fsqd
_refine_ls_weighting_details 'w=1/[\s^2^(Fo^2^)+(0.0884P)^2^+0.0272P] where P=(Fo^2^+2Fc^2^)/3'
_refine_ls_weighting_scheme calc
_refine_ls_wR_factor_gt 0.1281
_refine_ls_wR_factor_ref 0.1393
_reflns_Friedel_coverage 0.000
_reflns_number_gt 2228
_reflns_number_total 2737
_reflns_threshold_expression 'I > 2\s(I)'
_cod_data_source_file jo9b00657_si_002.cif
_cod_data_source_block shelxl
_cod_depositor_comments
;
The following automatic conversions were performed:

data item '_exptl_absorpt_correction_type' value 'Multi-scan' was
changed to 'multi-scan' in accordance with the
/home/data/users/saulius/crontab/automatic-downloads/current/ACS/lib/dictionaries/cif_core.dic
dictionary named 'cif_core.dic' version 2.4.2 last updated on
2011-04-26.

Automatic conversion script
Id: cif_fix_values 6909 2019-04-08 15:41:33Z antanas 
;
_cod_original_sg_symbol_H-M 'P 21/n'
_cod_database_code 4034665
_shelx_shelxl_version_number 2018/3
_shelx_space_group_comment
;
The symmetry employed for this shelxl refinement is uniquely defined
by the following loop, which should always be used as a source of
symmetry information in preference to the above space-group names.
They are only intended as comments.
;
_shelx_estimated_absorpt_t_min 0.983
_shelx_estimated_absorpt_t_max 0.990

loop_
_space_group_symop_operation_xyz
'x, y, z'
'-x+1/2, y+1/2, -z+1/2'
'-x, -y, -z'
'x-1/2, -y-1/2, z-1/2'

loop_
_atom_site_label
_atom_site_type_symbol
_atom_site_fract_x
_atom_site_fract_y
_atom_site_fract_z
_atom_site_U_iso_or_equiv
_atom_site_adp_type
_atom_site_occupancy
_atom_site_site_symmetry_order
_atom_site_calc_flag
_atom_site_refinement_flags_posn
_atom_site_refinement_flags_adp
O1 O 0.87560(6) -0.3117(2) 0.19292(5) 0.0326(3) Uani 1 1 d . .
N1 N 0.98739(6) 0.0172(2) 0.21361(6) 0.0237(3) Uani 1 1 d . .
N2 N 0.94533(6) 0.1506(2) 0.36829(6) 0.0218(2) Uani 1 1 d . .
N3 N 0.65471(10) 0.0238(3) 0.55279(9) 0.0578(4) Uani 1 1 d . .
C1 C 1.03851(7) 0.2170(2) 0.26649(7) 0.0221(3) Uani 1 1 d . .
C2 C 1.11056(8) 0.3541(3) 0.24491(8) 0.0279(3) Uani 1 1 d . .
H2 H 1.126346 0.310421 0.193129 0.033 Uiso 1 1 calc R U
C3 C 1.15857(8) 0.5524(3) 0.29891(8) 0.0309(3) Uani 1 1 d . .
H3 H 1.207906 0.643287 0.284266 0.037 Uiso 1 1 calc R U
C4 C 1.13594(8) 0.6222(3) 0.37484(8) 0.0307(3) Uani 1 1 d . .
H4 H 1.169145 0.761198 0.411237 0.037 Uiso 1 1 calc R U
C5 C 1.06507(8) 0.4878(3) 0.39662(7) 0.0260(3) Uani 1 1 d . .
H5 H 1.049389 0.535321 0.448181 0.031 Uiso 1 1 calc R U
C6 C 1.01593(7) 0.2819(2) 0.34351(7) 0.0214(3) Uani 1 1 d . .
C7 C 1.00545(9) -0.0438(3) 0.13030(7) 0.0317(3) Uani 1 1 d . .
H7A H 0.960868 -0.177395 0.099721 0.048 Uiso 1 1 calc R U
H7B H 1.064765 -0.127874 0.137693 0.048 Uiso 1 1 calc R U
H7C H 1.002741 0.133244 0.097986 0.048 Uiso 1 1 calc R U
C8 C 0.91974(7) -0.1274(3) 0.23737(7) 0.0233(3) Uani 1 1 d . .
C9 C 0.90138(7) -0.0418(2) 0.31964(7) 0.0214(3) Uani 1 1 d . .
C10 C 0.82504(7) -0.1930(3) 0.34315(7) 0.0241(3) Uani 1 1 d . .
H10A H 0.840232 -0.396876 0.352099 0.029 Uiso 1 1 calc R U
H10B H 0.772426 -0.179129 0.295408 0.029 Uiso 1 1 calc R U
C11 C 0.80089(8) -0.0759(2) 0.42207(7) 0.0237(3) Uani 1 1 d . .
H11A H 0.786769 0.129082 0.414355 0.028 Uiso 1 1 calc R U
H11B H 0.852150 -0.096787 0.470872 0.028 Uiso 1 1 calc R U
C12 C 0.72055(8) -0.2353(3) 0.43983(7) 0.0261(3) Uani 1 1 d . .
H12A H 0.674035 -0.249198 0.386874 0.031 Uiso 1 1 calc R U
H12B H 0.738737 -0.430946 0.458694 0.031 Uiso 1 1 calc R U
C13 C 0.68358(8) -0.0954(3) 0.50410(8) 0.0335(3) Uani 1 1 d . .

loop_
_atom_site_aniso_label
_atom_site_aniso_U_11
_atom_site_aniso_U_22
_atom_site_aniso_U_33
_atom_site_aniso_U_23
_atom_site_aniso_U_13
_atom_site_aniso_U_12
O1 0.0340(5) 0.0369(5) 0.0277(5) -0.0090(4) 0.0090(4) -0.0055(4)
N1 0.0246(5) 0.0282(5) 0.0200(5) -0.0009(4) 0.0089(4) 0.0028(4)
N2 0.0217(5) 0.0222(5) 0.0227(5) 0.0012(4) 0.0074(4) 0.0023(4)
N3 0.0573(9) 0.0737(10) 0.0545(8) -0.0240(8) 0.0380(7) -0.0223(8)
C1 0.0212(5) 0.0233(6) 0.0225(5) 0.0033(4) 0.0065(4) 0.0050(4)
C2 0.0256(6) 0.0328(7) 0.0281(6) 0.0052(5) 0.0120(5) 0.0038(5)
C3 0.0236(6) 0.0346(7) 0.0362(7) 0.0062(5) 0.0104(5) -0.0017(5)
C4 0.0260(6) 0.0313(7) 0.0333(7) -0.0004(5) 0.0037(5) -0.0038(5)
C5 0.0262(6) 0.0278(6) 0.0241(6) -0.0007(5) 0.0059(5) 0.0014(5)
C6 0.0196(5) 0.0228(6) 0.0227(5) 0.0026(4) 0.0067(4) 0.0037(4)
C7 0.0348(7) 0.0410(7) 0.0225(6) -0.0030(5) 0.0133(5) 0.0026(6)
C8 0.0222(6) 0.0254(6) 0.0227(6) 0.0003(4) 0.0061(4) 0.0035(5)
C9 0.0217(5) 0.0216(6) 0.0217(5) 0.0017(4) 0.0066(4) 0.0045(4)
C10 0.0257(6) 0.0229(6) 0.0258(6) -0.0011(5) 0.0105(5) 0.0003(5)
C11 0.0236(6) 0.0250(6) 0.0242(5) -0.0002(4) 0.0092(4) -0.0015(5)
C12 0.0293(6) 0.0245(6) 0.0274(6) -0.0010(5) 0.0123(5) -0.0026(5)
C13 0.0316(7) 0.0404(8) 0.0327(7) -0.0048(6) 0.0159(5) -0.0129(6)

loop_
_atom_type_symbol
_atom_type_description
_atom_type_scat_dispersion_real
_atom_type_scat_dispersion_imag
_atom_type_scat_source
C C 0.0033 0.0016 'International Tables Vol C Tables 4.2.6.8 and 6.1.1.4'
H H 0.0000 0.0000 'International Tables Vol C Tables 4.2.6.8 and 6.1.1.4'
N N 0.0061 0.0033 'International Tables Vol C Tables 4.2.6.8 and 6.1.1.4'
O O 0.0106 0.0060 'International Tables Vol C Tables 4.2.6.8 and 6.1.1.4'

loop_
_geom_angle_atom_site_label_1
_geom_angle_atom_site_label_2
_geom_angle_atom_site_label_3
_geom_angle
C8 N1 C1 121.47(9)
C8 N1 C7 118.52(10)
C1 N1 C7 120.02(10)
C9 N2 C6 118.22(9)
N1 C1 C2 121.94(10)
N1 C1 C6 118.37(10)
C2 C1 C6 119.69(11)
C3 C2 C1 119.80(11)
C3 C2 H2 120.1
C1 C2 H2 120.1
C2 C3 C4 121.06(11)
C2 C3 H3 119.5
C4 C3 H3 119.5
C5 C4 C3 119.49(12)
C5 C4 H4 120.3
C3 C4 H4 120.3
C4 C5 C6 120.65(11)
C4 C5 H5 119.7
C6 C5 H5 119.7
N2 C6 C5 118.67(10)
N2 C6 C1 122.05(11)
C5 C6 C1 119.28(11)
N1 C7 H7A 109.5
N1 C7 H7B 109.5
H7A C7 H7B 109.5
N1 C7 H7C 109.5
H7A C7 H7C 109.5
H7B C7 H7C 109.5
O1 C8 N1 122.63(10)
O1 C8 C9 121.73(10)
N1 C8 C9 115.61(10)
N2 C9 C8 124.13(10)
N2 C9 C10 120.80(10)
C8 C9 C10 115.05(10)
C9 C10 C11 113.69(10)
C9 C10 H10A 108.8
C11 C10 H10A 108.8
C9 C10 H10B 108.8
C11 C10 H10B 108.8
H10A C10 H10B 107.7
C10 C11 C12 110.28(10)
C10 C11 H11A 109.6
C12 C11 H11A 109.6
C10 C11 H11B 109.6
C12 C11 H11B 109.6
H11A C11 H11B 108.1
C13 C12 C11 112.36(10)
C13 C12 H12A 109.1
C11 C12 H12A 109.1
C13 C12 H12B 109.1
C11 C12 H12B 109.1
H12A C12 H12B 107.9
N3 C13 C12 177.34(16)

loop_
_geom_bond_atom_site_label_1
_geom_bond_atom_site_label_2
_geom_bond_distance
O1 C8 1.2304(14)
N1 C8 1.3735(15)
N1 C1 1.3914(15)
N1 C7 1.4709(14)
N2 C9 1.2888(15)
N2 C6 1.3900(14)
N3 C13 1.1398(18)
C1 C2 1.3979(16)
C1 C6 1.4068(15)
C2 C3 1.3763(19)
C2 H2 0.9500
C3 C4 1.3955(17)
C3 H3 0.9500
C4 C5 1.3780(17)
C4 H4 0.9500
C5 C6 1.4002(17)
C5 H5 0.9500
C7 H7A 0.9800
C7 H7B 0.9800
C7 H7C 0.9800
C8 C9 1.4836(15)
C9 C10 1.4988(16)
C10 C11 1.5177(16)
C10 H10A 0.9900
C10 H10B 0.9900
C11 C12 1.5323(16)
C11 H11A 0.9900
C11 H11B 0.9900
C12 C13 1.4560(17)
C12 H12A 0.9900
C12 H12B 0.9900

loop_
_geom_torsion_atom_site_label_1
_geom_torsion_atom_site_label_2
_geom_torsion_atom_site_label_3
_geom_torsion_atom_site_label_4
_geom_torsion
C8 N1 C1 C2 176.45(10)
C7 N1 C1 C2 -3.35(17)
C8 N1 C1 C6 -3.90(16)
C7 N1 C1 C6 176.30(10)
N1 C1 C2 C3 179.31(10)
C6 C1 C2 C3 -0.34(18)
C1 C2 C3 C4 -0.74(19)
C2 C3 C4 C5 0.81(19)
C3 C4 C5 C6 0.21(18)
C9 N2 C6 C5 -178.91(10)
C9 N2 C6 C1 1.99(16)
C4 C5 C6 N2 179.60(10)
C4 C5 C6 C1 -1.27(17)
N1 C1 C6 N2 0.77(16)
C2 C1 C6 N2 -179.57(10)
N1 C1 C6 C5 -178.33(10)
C2 C1 C6 C5 1.33(17)
C1 N1 C8 O1 -177.51(10)
C7 N1 C8 O1 2.30(17)
C1 N1 C8 C9 4.05(15)
C7 N1 C8 C9 -176.15(10)
C6 N2 C9 C8 -1.75(16)
C6 N2 C9 C10 179.49(10)
O1 C8 C9 N2 -179.66(11)
N1 C8 C9 N2 -1.20(16)
O1 C8 C9 C10 -0.83(16)
N1 C8 C9 C10 177.63(9)
N2 C9 C10 C11 5.92(16)
C8 C9 C10 C11 -172.95(9)
C9 C10 C11 C12 178.11(9)
C10 C11 C12 C13 -168.33(10)
